data_1569023
loop_
_publ_author_name
'Lease, Nicholas'
'Spielvogel, Kyle D.'
'Davis, Jack V.'
'Tisdale, Jeremy T.'
'Klamborowski, Lisa M.'
'Cawkwell, M. J.'
'Manner, Virginia W.'

_publ_section_title
;
 Halogenated PETN derivatives: interplay between physical and chemical
 factors in explosive sensitivity.
;
_journal_issue 25
_journal_name_full 'Chemical science'
_journal_page_first 7044
_journal_page_last 7056
_journal_paper_doi 10.1039/d3sc01627g
_journal_volume 14
_journal_year 2023
_chemical_formula_moiety '2(C5 H8 Cl N3 O9)'
_chemical_formula_sum 'C10 H16 Cl2 N6 O18'
_chemical_formula_weight 579.19
_chemical_properties_physical Heat-sensitive,Energetic
_space_group_crystal_system monoclinic
_space_group_IT_number 14
_space_group_name_Hall '-P 2ybc'
_space_group_name_H-M_alt 'P 1 21/c 1'
_atom_sites_solution_hydrogens geom
_atom_sites_solution_primary dual
_audit_creation_date 2022-11-16
_audit_creation_method
;
Olex2 1.5
(compiled 2022.04.07 svn.rca3783a0 for OlexSys, GUI svn.r6498)
;
_audit_update_record
;
2023-03-27 deposited with the CCDC.	2023-05-03 downloaded from the CCDC.
;
_cell_angle_alpha 90
_cell_angle_beta 102.653(5)
_cell_angle_gamma 90
_cell_formula_units_Z 4
_cell_length_a 12.5956(11)
_cell_length_b 6.6449(6)
_cell_length_c 27.335(2)
_cell_measurement_reflns_used 9905
_cell_measurement_temperature 296.00
_cell_measurement_theta_max 74.20
_cell_measurement_theta_min 3.314
_cell_volume 2232.3(3)
_computing_molecular_graphics 'Olex2 1.5 (Dolomanov et al., 2009)'
_computing_publication_material 'Olex2 1.5 (Dolomanov et al., 2009)'
_computing_structure_refinement 'SHELXL 2018/3 (Sheldrick, 2015)'
_computing_structure_solution 'SHELXT 2018/2 (Sheldrick, 2018)'
_diffrn_ambient_temperature 296.00
_diffrn_measured_fraction_theta_full 0.995
_diffrn_measured_fraction_theta_max 0.990
_diffrn_measurement_device_type 'Bruker D8 Venture Duo'
_diffrn_measurement_method 'Phi and Omega Scans'
_diffrn_radiation_type CuK\a
_diffrn_radiation_wavelength 1.54178
_diffrn_reflns_av_R_equivalents 0.0414
_diffrn_reflns_av_unetI/netI 0.0245
_diffrn_reflns_Laue_measured_fraction_full 0.995
_diffrn_reflns_Laue_measured_fraction_max 0.990
_diffrn_reflns_limit_h_max 15
_diffrn_reflns_limit_h_min -15
_diffrn_reflns_limit_k_max 7
_diffrn_reflns_limit_k_min -8
_diffrn_reflns_limit_l_max 33
_diffrn_reflns_limit_l_min -34
_diffrn_reflns_number 33897
_diffrn_reflns_point_group_measured_fraction_full 0.995
_diffrn_reflns_point_group_measured_fraction_max 0.990
_diffrn_reflns_theta_full 67.679
_diffrn_reflns_theta_max 74.551
_diffrn_reflns_theta_min 3.314
_exptl_absorpt_coefficient_mu 3.566
_exptl_absorpt_correction_T_max 0.7538
_exptl_absorpt_correction_T_min 0.6370
_exptl_absorpt_correction_type multi-scan
_exptl_absorpt_process_details
;
SADABS-2016/2 (Bruker,2016/2) was used for absorption correction.
wR2(int) was 0.1242 before and 0.0754 after correction.
The Ratio of minimum to maximum transmission is 0.8451.
The \l/2 correction factor is 0.00150.
;
_exptl_crystal_colour colourless
_exptl_crystal_density_diffrn 1.723
_exptl_crystal_description rod-like
_exptl_crystal_F_000 1184
_exptl_crystal_recrystallization_method 'Re-crystallisation from solvent: Ethanol'
_exptl_crystal_size_max 0.05
_exptl_crystal_size_mid 0.05
_exptl_crystal_size_min 0.05
_refine_diff_density_max 0.811
_refine_diff_density_min -0.367
_refine_diff_density_rms 0.092
_refine_ls_extinction_coef 0.0040(7)
_refine_ls_extinction_expression Fc^*^=kFc[1+0.001xFc^2^\l^3^/sin(2\q)]^-1/4^
_refine_ls_extinction_method 'SHELXL-2018/3 (Sheldrick 2018)'
_refine_ls_goodness_of_fit_ref 1.094
_refine_ls_hydrogen_treatment constr
_refine_ls_matrix_type full
_refine_ls_number_parameters 326
_refine_ls_number_reflns 4529
_refine_ls_number_restraints 0
_refine_ls_restrained_S_all 1.094
_refine_ls_R_factor_all 0.0860
_refine_ls_R_factor_gt 0.0809
_refine_ls_shift/su_max 0.000
_refine_ls_shift/su_mean 0.000
_refine_ls_structure_factor_coef Fsqd
_refine_ls_weighting_details 'w=1/[\s^2^(Fo^2^)+(0.1068P)^2^+4.9920P] where P=(Fo^2^+2Fc^2^)/3'
_refine_ls_weighting_scheme calc
_refine_ls_wR_factor_gt 0.2314
_refine_ls_wR_factor_ref 0.2351
_reflns_Friedel_coverage 0.000
_reflns_number_gt 4005
_reflns_number_total 4529
_reflns_threshold_expression 'I > 2\s(I)'
_cod_data_source_file d3sc01627g2.cif
_cod_data_source_block cu_petn_cl1_a_0m
_cod_depositor_comments 'Adding full bibliography for 1569019--1569028.cif.'
_cod_database_code 1569023
_shelx_shelxl_version_number 2018/3
_shelx_space_group_comment
;
The symmetry employed for this shelxl refinement is uniquely defined
by the following loop, which should always be used as a source of
symmetry information in preference to the above space-group names.
They are only intended as comments.
;
_shelx_estimated_absorpt_t_max 0.842
_shelx_estimated_absorpt_t_min 0.842
_olex2_refinement_description
;
1. Fixed Uiso
 At 1.2 times of:
  All C(H,H) groups
2.a Secondary CH2 refined with riding coordinates:
 C3A(H3AA,H3AB), C1(H1A,H1B), C2A(H2AA,H2AB), C3(H3A,H3B), C1A(H1AA,H1AB),
 C2(H2A,H2B), C4A(H4AA,H4AB), C4(H4A,H4B)
;
_olex2_submission_special_instructions 'No special instructions were received'

loop_
_space_group_symop_operation_xyz
'x, y, z'
'-x, y+1/2, -z+1/2'
'-x, -y, -z'
'x, -y-1/2, z-1/2'

loop_
_atom_site_label
_atom_site_type_symbol
_atom_site_fract_x
_atom_site_fract_y
_atom_site_fract_z
_atom_site_U_iso_or_equiv
_atom_site_adp_type
_atom_site_occupancy
_atom_site_site_symmetry_order
_atom_site_calc_flag
_atom_site_refinement_flags_posn
_atom_site_refinement_flags_adp
_atom_site_refinement_flags_occupancy
_atom_site_disorder_assembly
_atom_site_disorder_group
Cl1 Cl 0.51155(13) 0.5559(2) 0.30492(5) 0.0774(5) Uani 1 1 d . . . . .
Cl1A Cl 0.78888(14) 0.0841(3) 0.30324(6) 0.0873(6) Uani 1 1 d . . . . .
O7A O 0.8422(2) 0.6217(4) 0.40983(9) 0.0406(6) Uani 1 1 d . . . . .
O1 O 0.5742(2) 1.1117(4) 0.40924(10) 0.0431(6) Uani 1 1 d . . . . .
O1A O 1.0033(2) 0.0668(5) 0.41388(12) 0.0512(7) Uani 1 1 d . . . . .
O7 O 0.4139(2) 0.5598(5) 0.41666(12) 0.0504(7) Uani 1 1 d . . . . .
O4 O 0.3378(3) 1.1099(5) 0.34247(11) 0.0516(8) Uani 1 1 d . . . . .
O8A O 0.8838(3) 0.6694(5) 0.49237(10) 0.0552(8) Uani 1 1 d . . . . .
O4A O 1.0159(2) 0.6133(5) 0.34086(10) 0.0502(7) Uani 1 1 d . . . . .
O9A O 0.7680(3) 0.8609(5) 0.44442(13) 0.0606(9) Uani 1 1 d . . . . .
O2 O 0.6109(3) 1.1621(5) 0.49177(11) 0.0579(8) Uani 1 1 d . . . . .
O3 O 0.6790(3) 1.3559(5) 0.44313(13) 0.0609(9) Uani 1 1 d . . . . .
N3A N 0.8311(3) 0.7252(5) 0.45306(12) 0.0413(7) Uani 1 1 d . . . . .
N1 N 0.6254(3) 1.2193(5) 0.45225(13) 0.0434(8) Uani 1 1 d . . . . .
O8 O 0.3774(3) 0.3444(6) 0.47024(15) 0.0753(11) Uani 1 1 d . . . . .
O5 O 0.2115(3) 1.3308(6) 0.31701(15) 0.0711(10) Uani 1 1 d . . . . .
O9 O 0.2442(3) 0.5176(6) 0.42688(14) 0.0647(9) Uani 1 1 d . . . . .
O6A O 1.1243(3) 0.8165(6) 0.31359(15) 0.0738(11) Uani 1 1 d . . . . .
O2A O 1.0911(3) -0.1468(6) 0.46745(15) 0.0719(10) Uani 1 1 d . . . . .
O3A O 1.1827(3) 0.0214(6) 0.42356(16) 0.0694(10) Uani 1 1 d . . . . .
N3 N 0.3365(3) 0.4671(5) 0.43926(14) 0.0510(9) Uani 1 1 d . . . . .
N1A N 1.1028(3) -0.0288(5) 0.43676(14) 0.0502(9) Uani 1 1 d . . . . .
N2A N 1.0442(3) 0.7150(6) 0.30114(14) 0.0511(9) Uani 1 1 d . . . . .
O5A O 0.9878(4) 0.6927(8) 0.26019(13) 0.0859(14) Uani 1 1 d . . . . .
C5 C 0.4610(3) 0.8391(6) 0.37077(14) 0.0402(8) Uani 1 1 d . . . . .
O6 O 0.2872(4) 1.1893(7) 0.26197(14) 0.0820(12) Uani 1 1 d . . . . .
N2 N 0.2732(3) 1.2173(6) 0.30322(14) 0.0537(9) Uani 1 1 d . . . . .
C5A C 0.9152(3) 0.3510(6) 0.36978(13) 0.0382(8) Uani 1 1 d . . . . .
C3A C 0.9226(3) 0.4629(6) 0.41946(13) 0.0379(8) Uani 1 1 d . . . . .
H3AA H 0.907772 0.371828 0.444884 0.046 Uiso 1 1 calc R U . . .
H3AB H 0.994830 0.519047 0.431112 0.046 Uiso 1 1 calc R U . . .
C1 C 0.5035(3) 0.9544(6) 0.41963(14) 0.0405(8) Uani 1 1 d . . . . .
H1A H 0.443275 1.011952 0.431749 0.049 Uiso 1 1 calc R U . . .
H1B H 0.543231 0.864437 0.445119 0.049 Uiso 1 1 calc R U . . .
C2A C 0.9172(3) 0.4959(7) 0.32624(14) 0.0441(9) Uani 1 1 d . . . . .
H2AA H 0.917408 0.421270 0.295754 0.053 Uiso 1 1 calc R U . . .
H2AB H 0.853869 0.582918 0.320375 0.053 Uiso 1 1 calc R U . . .
C3 C 0.3668(3) 0.7079(7) 0.37891(16) 0.0457(9) Uani 1 1 d . . . . .
H3A H 0.313063 0.788969 0.390469 0.055 Uiso 1 1 calc R U . . .
H3B H 0.331780 0.641836 0.347927 0.055 Uiso 1 1 calc R U . . .
C1A C 1.0137(4) 0.2129(7) 0.37617(17) 0.0490(10) Uani 1 1 d . . . . .
H1AA H 1.015334 0.146227 0.344765 0.059 Uiso 1 1 calc R U . . .
H1AB H 1.080375 0.289450 0.386747 0.059 Uiso 1 1 calc R U . . .
C2 C 0.4160(3) 0.9789(7) 0.32669(15) 0.0470(9) Uani 1 1 d . . . . .
H2A H 0.474201 1.057505 0.318126 0.056 Uiso 1 1 calc R U . . .
H2B H 0.380999 0.901388 0.297533 0.056 Uiso 1 1 calc R U . . .
C4A C 0.8062(3) 0.2378(7) 0.35805(17) 0.0498(10) Uani 1 1 d . . . . .
H4AA H 0.747354 0.334882 0.353561 0.060 Uiso 1 1 calc R U . . .
H4AB H 0.801452 0.153658 0.386475 0.060 Uiso 1 1 calc R U . . .
C4 C 0.5545(3) 0.7169(7) 0.35826(17) 0.0498(10) Uani 1 1 d . . . . .
H4A H 0.587238 0.635423 0.387073 0.060 Uiso 1 1 calc R U . . .
H4B H 0.609711 0.808584 0.351736 0.060 Uiso 1 1 calc R U . . .

loop_
_atom_site_aniso_label
_atom_site_aniso_U_11
_atom_site_aniso_U_22
_atom_site_aniso_U_33
_atom_site_aniso_U_23
_atom_site_aniso_U_13
_atom_site_aniso_U_12
Cl1 0.0921(10) 0.0741(9) 0.0687(8) -0.0235(7) 0.0234(7) 0.0078(7)
Cl1A 0.1046(11) 0.0854(10) 0.0728(9) -0.0410(8) 0.0211(8) -0.0371(9)
O7A 0.0479(14) 0.0392(14) 0.0329(13) -0.0025(11) 0.0048(10) 0.0066(11)
O1 0.0497(15) 0.0428(15) 0.0380(13) 0.0012(11) 0.0123(11) -0.0068(12)
O1A 0.0476(15) 0.0437(16) 0.0634(19) 0.0062(14) 0.0147(13) 0.0054(13)
O7 0.0443(15) 0.0451(16) 0.0633(18) 0.0115(14) 0.0149(13) 0.0036(12)
O4 0.0590(17) 0.0525(17) 0.0416(15) 0.0070(13) 0.0072(12) 0.0149(14)
O8A 0.0602(18) 0.066(2) 0.0360(15) -0.0065(14) 0.0034(13) 0.0089(16)
O4A 0.0591(17) 0.0509(17) 0.0395(14) 0.0033(13) 0.0084(12) -0.0095(14)
O9A 0.0622(19) 0.0527(18) 0.065(2) -0.0102(15) 0.0107(15) 0.0216(16)
O2 0.0664(19) 0.067(2) 0.0416(15) -0.0049(15) 0.0154(14) -0.0148(16)
O3 0.065(2) 0.0515(18) 0.069(2) -0.0046(16) 0.0205(16) -0.0204(16)
N3A 0.0402(16) 0.0391(17) 0.0454(18) -0.0062(14) 0.0110(13) 0.0004(14)
N1 0.0415(16) 0.0450(19) 0.0453(18) -0.0013(15) 0.0132(14) -0.0013(14)
O8 0.093(3) 0.054(2) 0.083(3) 0.024(2) 0.026(2) 0.0054(19)
O5 0.071(2) 0.058(2) 0.082(2) 0.0028(19) 0.0102(18) 0.0230(18)
O9 0.0522(18) 0.066(2) 0.080(2) 0.0052(19) 0.0218(16) -0.0086(16)
O6A 0.069(2) 0.067(2) 0.081(2) 0.014(2) 0.0067(18) -0.0213(19)
O2A 0.087(3) 0.0492(19) 0.077(2) 0.0136(18) 0.014(2) 0.0052(18)
O3A 0.0511(18) 0.069(2) 0.091(3) 0.011(2) 0.0215(17) 0.0123(17)
N3 0.061(2) 0.0380(18) 0.057(2) -0.0027(16) 0.0180(17) -0.0097(16)
N1A 0.056(2) 0.0356(18) 0.057(2) -0.0041(16) 0.0078(17) 0.0063(15)
N2A 0.057(2) 0.051(2) 0.0459(19) 0.0110(16) 0.0127(16) 0.0022(17)
O5A 0.088(3) 0.120(4) 0.048(2) 0.020(2) 0.0108(18) -0.028(3)
C5 0.0398(18) 0.041(2) 0.0396(19) 0.0000(16) 0.0083(15) 0.0009(16)
O6 0.095(3) 0.097(3) 0.048(2) 0.016(2) 0.0040(18) 0.026(2)
N2 0.054(2) 0.051(2) 0.051(2) 0.0070(17) -0.0006(16) 0.0022(18)
C5A 0.0434(19) 0.0376(19) 0.0340(17) -0.0062(15) 0.0092(14) -0.0005(15)
C3A 0.0415(18) 0.0382(19) 0.0332(17) -0.0020(15) 0.0063(14) 0.0050(15)
C1 0.0436(19) 0.043(2) 0.0357(18) 0.0040(16) 0.0104(15) -0.0037(16)
C2A 0.048(2) 0.049(2) 0.0353(18) -0.0027(17) 0.0085(15) -0.0013(18)
C3 0.043(2) 0.046(2) 0.047(2) 0.0047(18) 0.0062(16) -0.0026(17)
C1A 0.051(2) 0.048(2) 0.052(2) -0.0001(19) 0.0214(18) 0.0070(19)
C2 0.051(2) 0.052(2) 0.0377(19) 0.0031(17) 0.0091(16) 0.0067(19)
C4A 0.047(2) 0.052(2) 0.051(2) -0.0065(19) 0.0117(18) -0.0081(19)
C4 0.048(2) 0.050(2) 0.053(2) -0.0039(19) 0.0144(18) 0.0047(19)

loop_
_atom_type_symbol
_atom_type_description
_atom_type_scat_dispersion_real
_atom_type_scat_dispersion_imag
_atom_type_scat_source
C C 0.0181 0.0091 'International Tables Vol C Tables 4.2.6.8 and 6.1.1.4'
H H 0.0000 0.0000 'International Tables Vol C Tables 4.2.6.8 and 6.1.1.4'
Cl Cl 0.3639 0.7018 'International Tables Vol C Tables 4.2.6.8 and 6.1.1.4'
N N 0.0311 0.0180 'International Tables Vol C Tables 4.2.6.8 and 6.1.1.4'
O O 0.0492 0.0322 'International Tables Vol C Tables 4.2.6.8 and 6.1.1.4'

loop_
_geom_angle_atom_site_label_1
_geom_angle_atom_site_label_2
_geom_angle_atom_site_label_3
_geom_angle
_geom_angle_site_symmetry_1
_geom_angle_site_symmetry_3
_geom_angle_publ_flag
N3A O7A C3A 113.6(3) . . ?
N1 O1 C1 113.2(3) . . ?
N1A O1A C1A 113.9(3) . . ?
N3 O7 C3 113.2(3) . . ?
N2 O4 C2 113.5(3) . . ?
N2A O4A C2A 113.5(3) . . ?
O8A N3A O7A 118.0(3) . . ?
O9A N3A O7A 113.0(3) . . ?
O9A N3A O8A 129.0(4) . . ?
O2 N1 O1 117.4(3) . . ?
O3 N1 O1 113.0(3) . . ?
O3 N1 O2 129.6(4) . . ?
O8 N3 O7 112.0(4) . . ?
O9 N3 O7 118.7(4) . . ?
O9 N3 O8 129.2(4) . . ?
O2A N1A O1A 112.0(4) . . ?
O2A N1A O3A 130.4(4) . . ?
O3A N1A O1A 117.6(4) . . ?
O6A N2A O4A 113.3(4) . . ?
O5A N2A O4A 117.9(4) . . ?
O5A N2A O6A 128.7(4) . . ?
C3 C5 C1 107.0(3) . . ?
C3 C5 C2 107.2(3) . . ?
C3 C5 C4 113.0(4) . . ?
C2 C5 C1 112.4(3) . . ?
C2 C5 C4 108.5(3) . . ?
C4 C5 C1 108.7(3) . . ?
O5 N2 O4 112.9(4) . . ?
O6 N2 O4 117.7(4) . . ?
O6 N2 O5 129.4(4) . . ?
C3A C5A C2A 112.0(3) . . ?
C3A C5A C4A 107.5(3) . . ?
C2A C5A C4A 108.1(3) . . ?
C1A C5A C3A 107.5(3) . . ?
C1A C5A C2A 108.4(3) . . ?
C1A C5A C4A 113.4(4) . . ?
O7A C3A C5A 106.7(3) . . ?
O7A C3A H3AA 110.4 . . ?
O7A C3A H3AB 110.4 . . ?
C5A C3A H3AA 110.4 . . ?
C5A C3A H3AB 110.4 . . ?
H3AA C3A H3AB 108.6 . . ?
O1 C1 C5 107.7(3) . . ?
O1 C1 H1A 110.2 . . ?
O1 C1 H1B 110.2 . . ?
C5 C1 H1A 110.2 . . ?
C5 C1 H1B 110.2 . . ?
H1A C1 H1B 108.5 . . ?
O4A C2A C5A 106.4(3) . . ?
O4A C2A H2AA 110.4 . . ?
O4A C2A H2AB 110.4 . . ?
C5A C2A H2AA 110.4 . . ?
C5A C2A H2AB 110.4 . . ?
H2AA C2A H2AB 108.6 . . ?
O7 C3 C5 106.3(3) . . ?
O7 C3 H3A 110.5 . . ?
O7 C3 H3B 110.5 . . ?
C5 C3 H3A 110.5 . . ?
C5 C3 H3B 110.5 . . ?
H3A C3 H3B 108.7 . . ?
O1A C1A C5A 106.7(3) . . ?
O1A C1A H1AA 110.4 . . ?
O1A C1A H1AB 110.4 . . ?
C5A C1A H1AA 110.4 . . ?
C5A C1A H1AB 110.4 . . ?
H1AA C1A H1AB 108.6 . . ?
O4 C2 C5 106.8(3) . . ?
O4 C2 H2A 110.4 . . ?
O4 C2 H2B 110.4 . . ?
C5 C2 H2A 110.4 . . ?
C5 C2 H2B 110.4 . . ?
H2A C2 H2B 108.6 . . ?
Cl1A C4A H4AA 108.9 . . ?
Cl1A C4A H4AB 108.9 . . ?
C5A C4A Cl1A 113.2(3) . . ?
C5A C4A H4AA 108.9 . . ?
C5A C4A H4AB 108.9 . . ?
H4AA C4A H4AB 107.7 . . ?
Cl1 C4 H4A 109.0 . . ?
Cl1 C4 H4B 109.0 . . ?
C5 C4 Cl1 112.8(3) . . ?
C5 C4 H4A 109.0 . . ?
C5 C4 H4B 109.0 . . ?
H4A C4 H4B 107.8 . . ?

loop_
_geom_bond_atom_site_label_1
_geom_bond_atom_site_label_2
_geom_bond_distance
_geom_bond_site_symmetry_2
_geom_bond_publ_flag
Cl1 C4 1.794(5) . ?
Cl1A C4A 1.787(5) . ?
O7A N3A 1.401(4) . ?
O7A C3A 1.446(4) . ?
O1 N1 1.406(4) . ?
O1 C1 1.441(5) . ?
O1A N1A 1.422(5) . ?
O1A C1A 1.443(5) . ?
O7 N3 1.405(5) . ?
O7 C3 1.455(5) . ?
O4 N2 1.393(5) . ?
O4 C2 1.449(5) . ?
O8A N3A 1.192(4) . ?
O4A N2A 1.390(4) . ?
O4A C2A 1.448(5) . ?
O9A N3A 1.191(4) . ?
O2 N1 1.196(4) . ?
O3 N1 1.190(5) . ?
O8 N3 1.206(5) . ?
O5 N2 1.201(5) . ?
O9 N3 1.186(5) . ?
O6A N2A 1.199(5) . ?
O2A N1A 1.181(5) . ?
O3A N1A 1.189(5) . ?
N2A O5A 1.197(5) . ?
C5 C1 1.531(5) . ?
C5 C3 1.527(5) . ?
C5 C2 1.529(5) . ?
C5 C4 1.530(6) . ?
O6 N2 1.194(5) . ?
C5A C3A 1.533(5) . ?
C5A C2A 1.535(5) . ?
C5A C1A 1.523(5) . ?
C5A C4A 1.536(5) . ?
C3A H3AA 0.9700 . ?
C3A H3AB 0.9700 . ?
C1 H1A 0.9700 . ?
C1 H1B 0.9700 . ?
C2A H2AA 0.9700 . ?
C2A H2AB 0.9700 . ?
C3 H3A 0.9700 . ?
C3 H3B 0.9700 . ?
C1A H1AA 0.9700 . ?
C1A H1AB 0.9700 . ?
C2 H2A 0.9700 . ?
C2 H2B 0.9700 . ?
C4A H4AA 0.9700 . ?
C4A H4AB 0.9700 . ?
C4 H4A 0.9700 . ?
C4 H4B 0.9700 . ?

loop_
_geom_torsion_atom_site_label_1
_geom_torsion_atom_site_label_2
_geom_torsion_atom_site_label_3
_geom_torsion_atom_site_label_4
_geom_torsion
_geom_torsion_site_symmetry_1
_geom_torsion_site_symmetry_2
_geom_torsion_site_symmetry_3
_geom_torsion_site_symmetry_4
_geom_torsion_publ_flag
N3A O7A C3A C5A 173.7(3) . . . . ?
N1 O1 C1 C5 -175.3(3) . . . . ?
N3 O7 C3 C5 162.1(3) . . . . ?
N1A O1A C1A C5A -159.6(3) . . . . ?
N2A O4A C2A C5A 164.6(3) . . . . ?
N2 O4 C2 C5 -167.3(3) . . . . ?
C3A O7A N3A O8A -2.8(5) . . . . ?
C3A O7A N3A O9A 177.0(3) . . . . ?
C3A C5A C2A O4A 56.2(4) . . . . ?
C3A C5A C1A O1A 64.3(4) . . . . ?
C3A C5A C4A Cl1A -175.8(3) . . . . ?
C1 O1 N1 O2 4.7(5) . . . . ?
C1 O1 N1 O3 -176.1(3) . . . . ?
C1 C5 C3 O7 -66.1(4) . . . . ?
C1 C5 C2 O4 -52.4(4) . . . . ?
C1 C5 C4 Cl1 174.3(3) . . . . ?
C2A O4A N2A O6A 178.1(4) . . . . ?
C2A O4A N2A O5A -1.5(6) . . . . ?
C2A C5A C3A O7A 49.5(4) . . . . ?
C2A C5A C1A O1A -174.4(3) . . . . ?
C2A C5A C4A Cl1A 63.1(4) . . . . ?
C3 O7 N3 O8 179.7(4) . . . . ?
C3 O7 N3 O9 -1.3(5) . . . . ?
C3 C5 C1 O1 -166.8(3) . . . . ?
C3 C5 C2 O4 65.0(4) . . . . ?
C3 C5 C4 Cl1 55.6(4) . . . . ?
C1A O1A N1A O2A 179.8(4) . . . . ?
C1A O1A N1A O3A 1.1(5) . . . . ?
C1A C5A C3A O7A 168.5(3) . . . . ?
C1A C5A C2A O4A -62.2(4) . . . . ?
C1A C5A C4A Cl1A -57.1(4) . . . . ?
C2 O4 N2 O5 -177.4(4) . . . . ?
C2 O4 N2 O6 1.1(6) . . . . ?
C2 C5 C1 O1 -49.3(4) . . . . ?
C2 C5 C3 O7 173.1(3) . . . . ?
C2 C5 C4 Cl1 -63.1(4) . . . . ?
C4A C5A C3A O7A -69.1(4) . . . . ?
C4A C5A C2A O4A 174.5(3) . . . . ?
C4A C5A C1A O1A -54.4(4) . . . . ?
C4 C5 C1 O1 70.8(4) . . . . ?
C4 C5 C3 O7 53.6(4) . . . . ?
C4 C5 C2 O4 -172.7(3) . . . . ?
